data_4083240
loop_
_publ_author_name
'Romanski, Steffen'
'R\"ucker, Hannelore'
'Stamellou, Eleni'
'Guttentag, Miguel'
'Neud\"orfl, J\"org-Martin'
'Alberto, Roger'
'Amslinger, Sabine'
'Yard, Benito'
'Schmalz, Hans-G\"unther'

_publ_section_title
;
 Iron Dienylphosphate Tricarbonyl Complexes as Water-Soluble
 Enzyme-Triggered CO-Releasing Molecules (ET-CORMs)
;
_journal_issue 16
_journal_name_full Organometallics
_journal_page_first 5800
_journal_paper_doi 10.1021/om300359a
_journal_volume 31
_journal_year 2012
_chemical_formula_moiety 'C23 H21 Fe O7 P'
_chemical_formula_sum 'C23 H21 Fe O7 P'
_chemical_formula_weight 496.22
_chemical_name_systematic
; 
 ? 
;
_space_group_IT_number 2
_symmetry_cell_setting triclinic
_symmetry_space_group_name_Hall '-P 1'
_symmetry_space_group_name_H-M 'P -1'
_atom_sites_solution_hydrogens geom
_atom_sites_solution_primary direct
_atom_sites_solution_secondary difmap
_audit_creation_method SHELXL-97
_cell_angle_alpha 92.141(4)
_cell_angle_beta 91.224(5)
_cell_angle_gamma 103.6744(5)
_cell_formula_units_Z 2
_cell_length_a 6.0150(4)
_cell_length_b 11.6531(10)
_cell_length_c 15.9800(10)
_cell_measurement_reflns_used 6122
_cell_measurement_temperature 100(2)
_cell_measurement_theta_max 27.00
_cell_measurement_theta_min 1.28
_cell_volume 1087.06(14)
_computing_cell_refinement 'Nonius DENZO (Otwinowski, Minor 1997)'
_computing_data_collection 'Nonius COLLECT'
_computing_data_reduction 'Nonius DENZO (Otwinowski, Minor 1997)'
_computing_molecular_graphics 'SCHAKAL99 (E. Keller 1999)'
_computing_publication_material 'PLATON (A. L. Spek 1980-2004)'
_computing_structure_refinement 'SHELXL-97 (Sheldrick, 1997)'
_computing_structure_solution 'SHELXS-97 (Sheldrick, 1997)'
_diffrn_ambient_temperature 100(2)
_diffrn_measured_fraction_theta_full 0.991
_diffrn_measured_fraction_theta_max 0.991
_diffrn_measurement_device_type 'Nonius KappaCCD'
_diffrn_measurement_method Phi/Omega-Scans
_diffrn_radiation_monochromator graphite
_diffrn_radiation_source 'fine-focus sealed tube'
_diffrn_radiation_type MoK\a
_diffrn_radiation_wavelength 0.71073
_diffrn_reflns_av_R_equivalents 0.0274
_diffrn_reflns_av_sigmaI/netI 0.0736
_diffrn_reflns_limit_h_max 7
_diffrn_reflns_limit_h_min -7
_diffrn_reflns_limit_k_max 10
_diffrn_reflns_limit_k_min -14
_diffrn_reflns_limit_l_max 20
_diffrn_reflns_limit_l_min -20
_diffrn_reflns_number 6122
_diffrn_reflns_theta_full 27.00
_diffrn_reflns_theta_max 27.00
_diffrn_reflns_theta_min 1.28
_exptl_absorpt_coefficient_mu 0.810
_exptl_absorpt_correction_type none
_exptl_crystal_colour yellowish
_exptl_crystal_density_diffrn 1.516
_exptl_crystal_density_method 'not measured'
_exptl_crystal_description prism
_exptl_crystal_F_000 512
_exptl_crystal_size_max .15
_exptl_crystal_size_mid .07
_exptl_crystal_size_min .03
_refine_diff_density_max 0.340
_refine_diff_density_min -0.443
_refine_diff_density_rms 0.071
_refine_ls_extinction_method none
_refine_ls_goodness_of_fit_ref 1.010
_refine_ls_hydrogen_treatment constr
_refine_ls_matrix_type full
_refine_ls_number_parameters 289
_refine_ls_number_reflns 4706
_refine_ls_number_restraints 0
_refine_ls_restrained_S_all 1.010
_refine_ls_R_factor_all 0.0790
_refine_ls_R_factor_gt 0.0438
_refine_ls_shift/su_max 0.000
_refine_ls_shift/su_mean 0.000
_refine_ls_structure_factor_coef Fsqd
_refine_ls_weighting_details 'calc w=1/[\s^2^(Fo^2^)+(0.0222P)^2^+0.6287P] where P=(Fo^2^+2Fc^2^)/3'
_refine_ls_weighting_scheme calc
_refine_ls_wR_factor_gt 0.0784
_refine_ls_wR_factor_ref 0.0888
_reflns_number_gt 3357
_reflns_number_total 4706
_reflns_threshold_expression >2sigma(I)
_cod_data_source_file rac-7d.cif
_cod_data_source_block rac-7d
_cod_original_sg_symbol_H-M P-1
_cod_database_code 4083240

loop_
_symmetry_equiv_pos_as_xyz
'x, y, z'
'-x, -y, -z'

loop_
_atom_site_label
_atom_site_type_symbol
_atom_site_fract_x
_atom_site_fract_y
_atom_site_fract_z
_atom_site_U_iso_or_equiv
_atom_site_adp_type
_atom_site_occupancy
_atom_site_symmetry_multiplicity
_atom_site_calc_flag
_atom_site_refinement_flags
Fe1 Fe 0.18815(6) 0.36115(3) 0.37188(2) 0.02154(12) Uani 1 1 d .
P1 P -0.06175(11) 0.19161(6) 0.14303(4) 0.02255(17) Uani 1 1 d .
O1 O 0.1667(3) 0.22908(16) 0.19971(10) 0.0232(4) Uani 1 1 d .
O2 O -0.2502(3) 0.24089(17) 0.17081(11) 0.0278(4) Uani 1 1 d .
O3 O 0.0390(3) 0.22692(15) 0.05551(10) 0.0243(4) Uani 1 1 d .
O4 O -0.1295(3) 0.05383(16) 0.13511(11) 0.0262(4) Uani 1 1 d .
O5 O -0.0455(3) 0.36361(17) 0.53051(12) 0.0293(5) Uani 1 1 d .
O6 O 0.5435(3) 0.58232(18) 0.39567(12) 0.0368(5) Uani 1 1 d .
O7 O -0.0851(3) 0.48619(17) 0.27078(12) 0.0343(5) Uani 1 1 d .
C1 C 0.1825(4) 0.2226(2) 0.28687(16) 0.0224(6) Uani 1 1 d .
C2 C 0.1506(4) 0.3504(2) 0.04038(17) 0.0282(6) Uani 1 1 d .
H2A H 0.2333 0.3896 0.0919 0.034 Uiso 1 1 calc R
H2B H 0.0348 0.3939 0.0240 0.034 Uiso 1 1 calc R
C3 C 0.3153(4) 0.3501(2) -0.02882(16) 0.0220(6) Uani 1 1 d .
C4 C 0.3053(4) 0.4142(2) -0.09956(16) 0.0257(6) Uani 1 1 d .
H4 H 0.1909 0.4577 -0.1050 0.031 Uiso 1 1 calc R
C5 C 0.4618(4) 0.4154(2) -0.16273(17) 0.0294(7) Uani 1 1 d .
H5 H 0.4554 0.4606 -0.2106 0.035 Uiso 1 1 calc R
C6 C 0.6253(5) 0.3513(3) -0.15577(18) 0.0319(7) Uani 1 1 d .
H6 H 0.7306 0.3511 -0.1992 0.038 Uiso 1 1 calc R
C7 C 0.6361(4) 0.2871(3) -0.08516(19) 0.0329(7) Uani 1 1 d .
H7 H 0.7486 0.2424 -0.0804 0.039 Uiso 1 1 calc R
C8 C 0.4839(4) 0.2877(2) -0.02173(18) 0.0299(7) Uani 1 1 d .
H8 H 0.4949 0.2451 0.0271 0.036 Uiso 1 1 calc R
C9 C 0.0390(5) -0.0154(2) 0.11639(17) 0.0306(7) Uani 1 1 d .
H9A H 0.1725 0.0353 0.0900 0.037 Uiso 1 1 calc R
H9B H -0.0299 -0.0815 0.0761 0.037 Uiso 1 1 calc R
C10 C 0.1173(4) -0.0637(2) 0.19447(16) 0.0254(6) Uani 1 1 d .
C11 C -0.0348(4) -0.1524(2) 0.23553(17) 0.0270(6) Uani 1 1 d .
H11 H -0.1875 -0.1805 0.2143 0.032 Uiso 1 1 calc R
C12 C 0.0361(4) -0.1993(2) 0.30677(17) 0.0291(7) Uani 1 1 d .
H12 H -0.0679 -0.2593 0.3343 0.035 Uiso 1 1 calc R
C13 C 0.2588(5) -0.1589(3) 0.33806(18) 0.0317(7) Uani 1 1 d .
H13 H 0.3077 -0.1914 0.3869 0.038 Uiso 1 1 calc R
C14 C 0.4095(5) -0.0711(3) 0.29791(19) 0.0331(7) Uani 1 1 d .
H14 H 0.5622 -0.0435 0.3193 0.040 Uiso 1 1 calc R
C15 C 0.3398(4) -0.0231(2) 0.22680(18) 0.0307(7) Uani 1 1 d .
H15 H 0.4441 0.0377 0.2000 0.037 Uiso 1 1 calc R
C16 C 0.4005(4) 0.2606(2) 0.32483(16) 0.0243(6) Uani 1 1 d .
H16X H 0.5294 0.2932 0.2927 0.029 Uiso 1 1 d R
C17 C 0.4010(4) 0.2557(2) 0.41393(17) 0.0270(6) Uani 1 1 d .
H17X H 0.5386 0.2953 0.4430 0.032 Uiso 1 1 d R
C18 C 0.2605(4) 0.1488(3) 0.45513(17) 0.0294(7) Uani 1 1 d .
H18A H 0.2428 0.1689 0.5150 0.035 Uiso 1 1 calc R
H18B H 0.3411 0.0839 0.4521 0.035 Uiso 1 1 calc R
C19 C 0.0229(4) 0.1074(2) 0.41156(16) 0.0271(6) Uani 1 1 d .
H19A H 0.0027 0.0254 0.3886 0.033 Uiso 1 1 calc R
H19B H -0.0970 0.1080 0.4530 0.033 Uiso 1 1 calc R
C20 C -0.0036(4) 0.1878(2) 0.34096(16) 0.0228(6) Uani 1 1 d .
H20X H -0.1535 0.1779 0.3171 0.027 Uiso 1 1 d R
C21 C 0.0492(4) 0.3645(2) 0.46875(17) 0.0223(6) Uani 1 1 d .
C22 C 0.4057(4) 0.4954(3) 0.38583(16) 0.0262(6) Uani 1 1 d .
C23 C 0.0194(4) 0.4346(2) 0.30815(17) 0.0246(6) Uani 1 1 d .

loop_
_atom_site_aniso_label
_atom_site_aniso_U_11
_atom_site_aniso_U_22
_atom_site_aniso_U_33
_atom_site_aniso_U_23
_atom_site_aniso_U_13
_atom_site_aniso_U_12
Fe1 0.01964(19) 0.0223(2) 0.0217(2) -0.00174(16) -0.00004(14) 0.00352(15)
P1 0.0213(3) 0.0256(4) 0.0194(4) -0.0016(3) 0.0001(3) 0.0033(3)
O1 0.0207(9) 0.0291(11) 0.0177(10) -0.0047(8) -0.0001(7) 0.0028(8)
O2 0.0238(9) 0.0349(12) 0.0258(11) 0.0003(9) 0.0013(8) 0.0092(8)
O3 0.0296(10) 0.0202(10) 0.0206(10) -0.0021(8) 0.0020(7) 0.0010(8)
O4 0.0251(9) 0.0230(11) 0.0284(11) -0.0003(8) -0.0001(8) 0.0020(8)
O5 0.0323(10) 0.0303(12) 0.0256(11) 0.0018(9) 0.0067(9) 0.0074(9)
O6 0.0326(11) 0.0324(12) 0.0377(12) -0.0042(10) 0.0001(9) -0.0068(10)
O7 0.0362(11) 0.0284(12) 0.0384(13) 0.0064(9) -0.0064(9) 0.0080(9)
C1 0.0252(13) 0.0207(15) 0.0220(15) -0.0039(11) 0.0008(11) 0.0078(11)
C2 0.0348(15) 0.0185(15) 0.0296(16) 0.0007(12) 0.0056(12) 0.0027(12)
C3 0.0232(13) 0.0173(14) 0.0241(15) -0.0051(11) -0.0006(11) 0.0028(11)
C4 0.0227(13) 0.0248(16) 0.0289(16) -0.0002(12) -0.0018(11) 0.0048(11)
C5 0.0292(14) 0.0283(17) 0.0261(16) 0.0014(13) -0.0006(12) -0.0026(12)
C6 0.0246(14) 0.0348(18) 0.0320(17) -0.0089(14) 0.0071(12) -0.0008(13)
C7 0.0245(14) 0.0299(17) 0.0450(19) -0.0068(14) 0.0011(13) 0.0093(12)
C8 0.0314(15) 0.0286(17) 0.0293(16) 0.0024(13) -0.0034(12) 0.0066(13)
C9 0.0427(17) 0.0223(16) 0.0272(16) -0.0028(12) 0.0054(13) 0.0085(13)
C10 0.0313(14) 0.0194(15) 0.0251(15) -0.0046(12) 0.0060(11) 0.0055(12)
C11 0.0245(14) 0.0208(15) 0.0339(17) -0.0045(12) 0.0017(12) 0.0029(12)
C12 0.0312(15) 0.0205(15) 0.0353(17) 0.0031(13) 0.0072(12) 0.0047(12)
C13 0.0368(16) 0.0275(17) 0.0334(17) -0.0005(13) -0.0004(13) 0.0133(13)
C14 0.0241(14) 0.0281(17) 0.0456(19) -0.0059(14) 0.0005(13) 0.0044(12)
C15 0.0276(14) 0.0234(16) 0.0390(18) -0.0017(13) 0.0109(12) 0.0014(12)
C16 0.0210(13) 0.0268(16) 0.0256(15) -0.0029(12) 0.0010(11) 0.0070(11)
C17 0.0195(13) 0.0317(17) 0.0302(16) -0.0053(13) -0.0044(11) 0.0083(12)
C18 0.0363(15) 0.0313(17) 0.0235(15) -0.0008(13) -0.0023(12) 0.0145(13)
C19 0.0339(15) 0.0216(15) 0.0258(15) -0.0003(12) 0.0033(12) 0.0066(12)
C20 0.0221(13) 0.0222(15) 0.0234(15) -0.0019(12) 0.0004(11) 0.0044(11)
C21 0.0212(13) 0.0162(14) 0.0290(16) 0.0012(12) -0.0018(12) 0.0033(11)
C22 0.0251(14) 0.0342(18) 0.0211(15) 0.0002(12) 0.0008(11) 0.0105(13)
C23 0.0228(13) 0.0221(15) 0.0255(15) -0.0022(12) 0.0028(11) -0.0008(12)

loop_
_atom_type_symbol
_atom_type_description
_atom_type_scat_dispersion_real
_atom_type_scat_dispersion_imag
_atom_type_scat_source
C C 0.0033 0.0016 'International Tables Vol C Tables 4.2.6.8 and 6.1.1.4'
H H 0.0000 0.0000 'International Tables Vol C Tables 4.2.6.8 and 6.1.1.4'
Fe Fe 0.3463 0.8444 'International Tables Vol C Tables 4.2.6.8 and 6.1.1.4'
O O 0.0106 0.0060 'International Tables Vol C Tables 4.2.6.8 and 6.1.1.4'
P P 0.1023 0.0942 'International Tables Vol C Tables 4.2.6.8 and 6.1.1.4'

loop_
_geom_angle_atom_site_label_1
_geom_angle_atom_site_label_2
_geom_angle_atom_site_label_3
_geom_angle
C21 Fe1 C22 99.42(12)
C21 Fe1 C23 99.88(12)
C22 Fe1 C23 90.37(12)
C21 Fe1 C16 133.14(11)
C22 Fe1 C16 95.75(11)
C23 Fe1 C16 124.17(11)
C21 Fe1 C1 130.50(11)
C22 Fe1 C1 127.12(11)
C23 Fe1 C1 96.07(11)
C16 Fe1 C1 39.61(9)
C21 Fe1 C17 94.52(11)
C22 Fe1 C17 93.74(11)
C23 Fe1 C17 164.17(11)
C16 Fe1 C17 40.19(10)
C1 Fe1 C17 69.34(10)
C21 Fe1 C20 91.86(11)
C22 Fe1 C20 165.86(11)
C23 Fe1 C20 96.10(11)
C16 Fe1 C20 70.22(10)
C1 Fe1 C20 39.76(10)
C17 Fe1 C20 76.78(10)
O2 P1 O4 112.26(10)
O2 P1 O3 117.69(10)
O4 P1 O3 103.09(10)
O2 P1 O1 115.34(10)
O4 P1 O1 107.44(10)
O3 P1 O1 99.52(9)
C1 O1 P1 126.05(15)
C2 O3 P1 120.50(16)
C9 O4 P1 121.79(15)
C16 C1 O1 117.0(2)
C16 C1 C20 116.8(2)
O1 C1 C20 126.1(2)
C16 C1 Fe1 70.12(15)
O1 C1 Fe1 124.90(18)
C20 C1 Fe1 71.88(15)
O3 C2 C3 107.7(2)
O3 C2 H2A 110.2
C3 C2 H2A 110.2
O3 C2 H2B 110.2
C3 C2 H2B 110.2
H2A C2 H2B 108.5
C8 C3 C4 119.0(2)
C8 C3 C2 120.2(2)
C4 C3 C2 120.8(2)
C3 C4 C5 120.4(3)
C3 C4 H4 119.8
C5 C4 H4 119.8
C6 C5 C4 120.0(3)
C6 C5 H5 120.0
C4 C5 H5 120.0
C5 C6 C7 119.8(3)
C5 C6 H6 120.1
C7 C6 H6 120.1
C8 C7 C6 120.3(3)
C8 C7 H7 119.9
C6 C7 H7 119.9
C7 C8 C3 120.5(3)
C7 C8 H8 119.8
C3 C8 H8 119.8
O4 C9 C10 111.1(2)
O4 C9 H9A 109.4
C10 C9 H9A 109.4
O4 C9 H9B 109.4
C10 C9 H9B 109.4
H9A C9 H9B 108.0
C15 C10 C11 119.0(3)
C15 C10 C9 121.3(2)
C11 C10 C9 119.8(2)
C12 C11 C10 120.4(2)
C12 C11 H11 119.8
C10 C11 H11 119.8
C11 C12 C13 120.1(3)
C11 C12 H12 119.9
C13 C12 H12 119.9
C14 C13 C12 119.7(3)
C14 C13 H13 120.1
C12 C13 H13 120.1
C13 C14 C15 120.6(3)
C13 C14 H14 119.7
C15 C14 H14 119.7
C14 C15 C10 120.2(3)
C14 C15 H15 119.9
C10 C15 H15 119.9
C1 C16 C17 113.5(2)
C1 C16 Fe1 70.27(15)
C17 C16 Fe1 70.96(15)
C1 C16 H16X 120.7
C17 C16 H16X 125.5
Fe1 C16 H16X 122.3
C16 C17 C18 120.3(2)
C16 C17 Fe1 68.85(15)
C18 C17 Fe1 109.96(17)
C16 C17 H17X 116.2
C18 C17 H17X 115.9
Fe1 C17 H17X 116.7
C17 C18 C19 110.6(2)
C17 C18 H18A 109.5
C19 C18 H18A 109.5
C17 C18 H18B 109.5
C19 C18 H18B 109.5
H18A C18 H18B 108.1
C20 C19 C18 110.7(2)
C20 C19 H19A 109.5
C18 C19 H19A 109.5
C20 C19 H19B 109.5
C18 C19 H19B 109.5
H19A C19 H19B 108.1
C1 C20 C19 118.0(2)
C1 C20 Fe1 68.36(14)
C19 C20 Fe1 109.43(16)
C1 C20 H20X 117.1
C19 C20 H20X 116.5
Fe1 C20 H20X 118.2
O5 C21 Fe1 177.9(2)
O6 C22 Fe1 178.9(3)
O7 C23 Fe1 176.3(2)

loop_
_geom_bond_atom_site_label_1
_geom_bond_atom_site_label_2
_geom_bond_distance
Fe1 C21 1.778(3)
Fe1 C22 1.789(3)
Fe1 C23 1.798(3)
Fe1 C16 2.062(3)
Fe1 C1 2.064(3)
Fe1 C17 2.090(3)
Fe1 C20 2.111(3)
P1 O2 1.4566(19)
P1 O4 1.5599(19)
P1 O3 1.5666(18)
P1 O1 1.5915(16)
O1 C1 1.400(3)
O3 C2 1.468(3)
O4 C9 1.466(3)
O5 C21 1.149(3)
O6 C22 1.151(3)
O7 C23 1.142(3)
C1 C16 1.398(3)
C1 C20 1.420(3)
C2 C3 1.501(4)
C2 H2A 0.9900
C2 H2B 0.9900
C3 C8 1.385(4)
C3 C4 1.387(4)
C4 C5 1.393(4)
C4 H4 0.9500
C5 C6 1.373(4)
C5 H5 0.9500
C6 C7 1.386(4)
C6 H6 0.9500
C7 C8 1.381(4)
C7 H7 0.9500
C8 H8 0.9500
C9 C10 1.499(4)
C9 H9A 0.9900
C9 H9B 0.9900
C10 C15 1.391(4)
C10 C11 1.402(4)
C11 C12 1.383(4)
C11 H11 0.9500
C12 C13 1.386(4)
C12 H12 0.9500
C13 C14 1.385(4)
C13 H13 0.9500
C14 C15 1.385(4)
C14 H14 0.9500
C15 H15 0.9500
C16 C17 1.427(4)
C16 H16X 0.9496
C17 C18 1.512(4)
C17 H17X 0.9487
C18 C19 1.538(3)
C18 H18A 0.9900
C18 H18B 0.9900
C19 C20 1.522(3)
C19 H19A 0.9900
C19 H19B 0.9900
C20 H20X 0.9511

loop_
_geom_torsion_atom_site_label_1
_geom_torsion_atom_site_label_2
_geom_torsion_atom_site_label_3
_geom_torsion_atom_site_label_4
_geom_torsion
O2 P1 O1 C1 50.3(2)
O4 P1 O1 C1 -75.7(2)
O3 P1 O1 C1 177.2(2)
O2 P1 O3 C2 63.6(2)
O4 P1 O3 C2 -172.30(18)
O1 P1 O3 C2 -61.75(19)
O2 P1 O4 C9 -173.70(17)
O3 P1 O4 C9 58.66(19)
O1 P1 O4 C9 -45.9(2)
P1 O1 C1 C16 -179.74(19)
P1 O1 C1 C20 -3.8(4)
P1 O1 C1 Fe1 -96.1(2)
C21 Fe1 C1 C16 -112.23(18)
C22 Fe1 C1 C16 44.2(2)
C23 Fe1 C1 C16 139.24(16)
C17 Fe1 C1 C16 -34.43(15)
C20 Fe1 C1 C16 -128.5(2)
C21 Fe1 C1 C20 16.3(2)
C22 Fe1 C1 C20 172.66(16)
C23 Fe1 C1 C20 -92.25(16)
C16 Fe1 C1 C20 128.5(2)
C17 Fe1 C1 C20 94.08(16)
P1 O3 C2 C3 154.89(17)
O3 C2 C3 C8 -55.8(3)
O3 C2 C3 C4 125.9(2)
C8 C3 C4 C5 0.3(4)
C2 C3 C4 C5 178.7(2)
C3 C4 C5 C6 1.0(4)
C4 C5 C6 C7 -1.0(4)
C5 C6 C7 C8 -0.3(4)
C6 C7 C8 C3 1.6(4)
C4 C3 C8 C7 -1.6(4)
C2 C3 C8 C7 -180.0(2)
P1 O4 C9 C10 99.9(2)
O4 C9 C10 C15 -111.7(3)
O4 C9 C10 C11 69.1(3)
C15 C10 C11 C12 -0.4(4)
C9 C10 C11 C12 178.8(2)
C10 C11 C12 C13 -0.1(4)
C11 C12 C13 C14 0.3(4)
C12 C13 C14 C15 0.1(4)
C13 C14 C15 C10 -0.6(4)
C11 C10 C15 C14 0.8(4)
C9 C10 C15 C14 -178.5(3)
O1 C1 C16 C17 177.6(2)
C20 C1 C16 C17 1.3(4)
Fe1 C1 C16 C17 57.7(2)
O1 C1 C16 Fe1 119.9(2)
C20 C1 C16 Fe1 -56.4(2)
C21 Fe1 C16 C1 105.29(18)
C22 Fe1 C16 C1 -146.06(16)
C23 Fe1 C16 C1 -51.69(19)
C17 Fe1 C16 C1 124.9(2)
C20 Fe1 C16 C1 32.13(15)
C21 Fe1 C16 C17 -19.7(2)
C22 Fe1 C16 C17 88.99(16)
C23 Fe1 C16 C17 -176.63(15)
C1 Fe1 C16 C17 -124.9(2)
C20 Fe1 C16 C17 -92.81(16)
C1 C16 C17 C18 44.1(4)
Fe1 C16 C17 C18 101.4(2)
C1 C16 C17 Fe1 -57.3(2)
C21 Fe1 C17 C16 165.75(16)
C22 Fe1 C17 C16 -94.48(16)
C23 Fe1 C17 C16 10.3(5)
C1 Fe1 C17 C16 33.96(15)
C20 Fe1 C17 C16 74.90(15)
C21 Fe1 C17 C18 50.0(2)
C22 Fe1 C17 C18 149.7(2)
C23 Fe1 C17 C18 -105.5(4)
C16 Fe1 C17 C18 -115.8(2)
C1 Fe1 C17 C18 -81.84(19)
C20 Fe1 C17 C18 -40.90(18)
C16 C17 C18 C19 -42.4(3)
Fe1 C17 C18 C19 34.1(3)
C17 C18 C19 C20 -1.3(3)
C16 C1 C20 C19 -45.7(3)
O1 C1 C20 C19 138.4(3)
Fe1 C1 C20 C19 -101.2(2)
C16 C1 C20 Fe1 55.5(2)
O1 C1 C20 Fe1 -120.4(3)
C18 C19 C20 C1 43.6(3)
C18 C19 C20 Fe1 -31.6(3)
C21 Fe1 C20 C1 -167.69(16)
C22 Fe1 C20 C1 -24.7(5)
C23 Fe1 C20 C1 92.16(16)
C16 Fe1 C20 C1 -32.02(15)
C17 Fe1 C20 C1 -73.48(16)
C21 Fe1 C20 C19 -54.36(19)
C22 Fe1 C20 C19 88.7(5)
C23 Fe1 C20 C19 -154.50(19)
C16 Fe1 C20 C19 81.32(19)
C1 Fe1 C20 C19 113.3(2)
C17 Fe1 C20 C19 39.85(18)
